data_4122344
loop_
_publ_author_name
'Du, Miao'
'Li, Cheng-Peng'
'Chen, Min'
'Ge, Zhi-Wei'
'Wang, Xi'
'Wang, Lei'
'Liu, Chun-Sen'

_publ_section_title
;
 Divergent Kinetic and Thermodynamic Hydration of a Porous Cu(II)
 Coordination Polymer with Exclusive CO2 Sorption Selectivity.
;
_journal_issue 31
_journal_name_full 'Journal of the American Chemical Society'
_journal_page_first 10906
_journal_page_last 10909
_journal_paper_doi 10.1021/ja506357n
_journal_volume 136
_journal_year 2014
_chemical_formula_sum 'C18 H14 Cu N6 O5'
_chemical_formula_weight 457.89
_chemical_name_systematic
; 
 ? 
;
_space_group_IT_number 52
_symmetry_cell_setting orthorhombic
_symmetry_space_group_name_Hall '-P 2a 2bc'
_symmetry_space_group_name_H-M 'P n n a'
_atom_sites_solution_hydrogens geom
_atom_sites_solution_primary direct
_atom_sites_solution_secondary difmap
_audit_creation_method SHELXL-97
_cell_angle_alpha 90.00
_cell_angle_beta 90.00
_cell_angle_gamma 90.00
_cell_formula_units_Z 4
_cell_length_a 12.6065(8)
_cell_length_b 10.1370(10)
_cell_length_c 17.5701(12)
_cell_measurement_reflns_used 1684
_cell_measurement_temperature 120(2)
_cell_measurement_theta_max 26.4860
_cell_measurement_theta_min 3.7950
_cell_volume 2245.3(3)
_computing_cell_refinement
;
CrysAlisPro, Agilent Technologies,
Version 1.171.36.32 (release 02-08-2013 CrysAlis171 .NET)
(compiled Aug  2 2013,16:46:58)
;
_computing_data_collection
;
CrysAlisPro, Agilent Technologies,
Version 1.171.36.32 (release 02-08-2013 CrysAlis171 .NET)
(compiled Aug  2 2013,16:46:58)
;
_computing_data_reduction
;
CrysAlisPro, Agilent Technologies,
Version 1.171.36.32 (release 02-08-2013 CrysAlis171 .NET)
(compiled Aug  2 2013,16:46:58)
;
_computing_molecular_graphics 'SHELXTL (Sheldrick, 2008)'
_computing_publication_material 'SHELXTL and PLATON (Spek, 2009)'
_computing_structure_refinement 'SHELXL97 (Sheldrick, 2008)'
_computing_structure_solution 'SHELXS97 (Sheldrick, 2008)'
_diffrn_ambient_temperature 120(2)
_diffrn_measured_fraction_theta_full 0.998
_diffrn_measured_fraction_theta_max 0.998
_diffrn_measurement_device_type 'Xcalibur, Eos, Gemini'
_diffrn_measurement_method '\w scans'
_diffrn_radiation_monochromator graphite
_diffrn_radiation_source 'Enhance (Mo) X-ray Source'
_diffrn_radiation_type MoK\a
_diffrn_radiation_wavelength 0.71073
_diffrn_reflns_av_R_equivalents 0.0492
_diffrn_reflns_av_sigmaI/netI 0.0809
_diffrn_reflns_limit_h_max 15
_diffrn_reflns_limit_h_min -15
_diffrn_reflns_limit_k_max 11
_diffrn_reflns_limit_k_min -12
_diffrn_reflns_limit_l_max 18
_diffrn_reflns_limit_l_min -21
_diffrn_reflns_number 6401
_diffrn_reflns_theta_full 26.37
_diffrn_reflns_theta_max 26.37
_diffrn_reflns_theta_min 3.23
_diffrn_standards_decay_% 0
_diffrn_standards_interval_count 0
_diffrn_standards_interval_time 0
_diffrn_standards_number 0
_exptl_absorpt_coefficient_mu 1.011
_exptl_absorpt_correction_T_max 0.8469
_exptl_absorpt_correction_T_min 0.7861
_exptl_absorpt_correction_type multi-scan
_exptl_absorpt_process_details
;
CrysAlisPro, Agilent Technologies,
Version 1.171.36.32 (release 02-08-2013 CrysAlis171 .NET)
(compiled Aug  2 2013,16:46:58)
Empirical absorption correction using spherical harmonics,
 implemented in SCALE3 ABSPACK scaling algorithm.
;
_exptl_crystal_colour 'light blue'
_exptl_crystal_density_diffrn 1.355
_exptl_crystal_density_method 'not measured'
_exptl_crystal_description block
_exptl_crystal_F_000 932
_exptl_crystal_size_max 0.25
_exptl_crystal_size_mid 0.22
_exptl_crystal_size_min 0.17
_refine_diff_density_max 1.067
_refine_diff_density_min -0.605
_refine_diff_density_rms 0.107
_refine_ls_extinction_method none
_refine_ls_goodness_of_fit_ref 1.051
_refine_ls_hydrogen_treatment constr
_refine_ls_matrix_type full
_refine_ls_number_parameters 146
_refine_ls_number_reflns 2294
_refine_ls_number_restraints 0
_refine_ls_restrained_S_all 1.051
_refine_ls_R_factor_all 0.1106
_refine_ls_R_factor_gt 0.0669
_refine_ls_shift/su_max 0.000
_refine_ls_shift/su_mean 0.000
_refine_ls_structure_factor_coef Fsqd
_refine_ls_weighting_details 'calc w=1/[\s^2^(Fo^2^)+(0.1193P)^2^+0.4317P] where P=(Fo^2^+2Fc^2^)/3'
_refine_ls_weighting_scheme calc
_refine_ls_wR_factor_gt 0.1926
_refine_ls_wR_factor_ref 0.2340
_reflns_number_gt 1413
_reflns_number_total 2294
_reflns_threshold_expression >2sigma(I)
_cod_data_source_file ja506357n_si_002.cif
_cod_data_source_block 1.H2O
_cod_depositor_comments
;
The following automatic conversions were performed:

'_symmetry_cell_setting' value 'Orthorhombic' changed to
'orthorhombic' according to
/usr/data/users/saulius/crontab/automatic-downloads/rss-feeds/ACS/lib/dictionaries/cif_core.dic
dictionary named 'cif_core.dic' version 2.4.2 from 2011-04-26.

Automatic conversion script
Id: cif_fix_values 2281 2013-09-26 08:29:07Z andrius 

 Adding full bibliography for 4122342--4122348.cif.
;
_cod_original_sg_symbol_H-M Pnna
_cod_database_code 4122344

loop_
_symmetry_equiv_pos_as_xyz
'x, y, z'
'-x+1/2, -y, z'
'-x+1/2, y+1/2, -z+1/2'
'x, -y+1/2, -z+1/2'
'-x, -y, -z'
'x-1/2, y, -z'
'x-1/2, -y-1/2, z-1/2'
'-x, y-1/2, z-1/2'

loop_
_atom_site_label
_atom_site_type_symbol
_atom_site_fract_x
_atom_site_fract_y
_atom_site_fract_z
_atom_site_U_iso_or_equiv
_atom_site_adp_type
_atom_site_occupancy
_atom_site_symmetry_multiplicity
_atom_site_calc_flag
_atom_site_refinement_flags
Cu1 Cu 0.7500 0.5000 -0.16528(4) 0.0387(4) Uani 1 2 d S
O1 O 0.8532(3) 0.4484(4) -0.08598(19) 0.0494(9) Uani 1 1 d .
O2 O 0.7770(3) 0.2661(4) -0.1253(2) 0.0582(11) Uani 1 1 d .
O3 O 0.747(2) 0.7500 0.2500 0.36(3) Uani 0.50 2 d SP
H3A H 0.6821 0.7500 0.2500 0.431 Uiso 0.50 2 d SPR
H3B H 0.7638 0.7581 0.2949 0.431 Uiso 0.25 1 d PR
O4 O 0.204(3) 0.390(5) 0.882(2) 0.33(4) Uani 0.25 1 d P
H4A H 0.2466 0.4305 0.8547 0.393 Uiso 0.25 1 d PR
H4B H 0.1771 0.4470 0.9091 0.393 Uiso 0.25 1 d PR
N1 N 1.0326(4) 0.0531(5) 0.1635(3) 0.0561(13) Uani 1 1 d .
N2 N 0.9794(5) -0.0420(7) 0.2025(4) 0.100(2) Uani 1 1 d .
N3 N 1.1351(3) -0.0021(4) 0.2576(2) 0.0461(11) Uani 1 1 d .
C1 C 0.8379(4) 0.3243(6) -0.0810(3) 0.0467(12) Uani 1 1 d .
C2 C 0.8929(4) 0.2519(5) -0.0195(3) 0.0457(13) Uani 1 1 d .
C3 C 0.9770(4) 0.3046(6) 0.0183(3) 0.0658(18) Uani 1 1 d .
H3 H 1.0037 0.3858 0.0029 0.079 Uiso 1 1 calc R
C4 C 1.0248(5) 0.2396(6) 0.0801(4) 0.0704(18) Uani 1 1 d .
H4 H 1.0814 0.2774 0.1062 0.084 Uiso 1 1 calc R
C5 C 0.9855(4) 0.1190(5) 0.1009(3) 0.0516(14) Uani 1 1 d .
C6 C 0.9011(5) 0.0646(7) 0.0638(4) 0.076(2) Uani 1 1 d .
H6 H 0.8739 -0.0163 0.0793 0.092 Uiso 1 1 calc R
C7 C 0.8566(5) 0.1308(6) 0.0029(4) 0.075(2) Uani 1 1 d .
H7 H 0.8006 0.0922 -0.0234 0.090 Uiso 1 1 calc R
C8 C 1.0440(5) -0.0724(9) 0.2574(4) 0.089(3) Uani 1 1 d .
H8 H 1.0289 -0.1370 0.2934 0.107 Uiso 1 1 calc R
C9 C 1.1245(4) 0.0758(5) 0.1970(3) 0.0443(12) Uani 1 1 d .
H9 H 1.1745 0.1371 0.1807 0.053 Uiso 1 1 calc R

loop_
_atom_site_aniso_label
_atom_site_aniso_U_11
_atom_site_aniso_U_22
_atom_site_aniso_U_33
_atom_site_aniso_U_23
_atom_site_aniso_U_13
_atom_site_aniso_U_12
Cu1 0.0409(6) 0.0483(6) 0.0267(5) 0.000 0.000 -0.0022(3)
O1 0.057(2) 0.053(2) 0.0376(19) 0.004(2) -0.0124(19) -0.0132(18)
O2 0.066(2) 0.061(3) 0.048(2) 0.003(2) -0.024(2) -0.017(2)
O3 0.17(3) 0.54(10) 0.37(6) -0.07(6) 0.000 0.000
O4 0.23(4) 0.54(10) 0.21(4) 0.19(5) -0.01(4) 0.24(6)
N1 0.054(3) 0.056(3) 0.057(3) 0.024(3) -0.020(2) -0.018(2)
N2 0.081(4) 0.123(5) 0.095(5) 0.067(5) -0.039(4) -0.052(4)
N3 0.045(2) 0.058(3) 0.035(2) 0.013(2) -0.005(2) -0.011(2)
C1 0.046(3) 0.061(3) 0.033(2) 0.001(3) 0.000(2) -0.009(2)
C2 0.048(3) 0.045(3) 0.044(3) 0.004(3) -0.014(2) -0.014(2)
C3 0.071(3) 0.056(4) 0.070(4) 0.029(3) -0.032(3) -0.031(3)
C4 0.076(3) 0.068(4) 0.068(4) 0.023(4) -0.032(4) -0.029(3)
C5 0.052(3) 0.060(3) 0.043(3) 0.015(3) -0.015(3) -0.015(3)
C6 0.083(4) 0.073(4) 0.072(4) 0.038(4) -0.036(4) -0.034(4)
C7 0.073(4) 0.074(4) 0.076(4) 0.029(4) -0.047(3) -0.041(3)
C8 0.075(4) 0.110(6) 0.082(5) 0.056(5) -0.031(4) -0.044(4)
C9 0.045(3) 0.050(3) 0.038(3) 0.015(3) -0.004(2) -0.015(2)

loop_
_atom_type_symbol
_atom_type_description
_atom_type_scat_dispersion_real
_atom_type_scat_dispersion_imag
_atom_type_scat_source
C C 0.0033 0.0016 'International Tables Vol C Tables 4.2.6.8 and 6.1.1.4'
H H 0.0000 0.0000 'International Tables Vol C Tables 4.2.6.8 and 6.1.1.4'
Cu Cu 0.3201 1.2651 'International Tables Vol C Tables 4.2.6.8 and 6.1.1.4'
N N 0.0061 0.0033 'International Tables Vol C Tables 4.2.6.8 and 6.1.1.4'
O O 0.0106 0.0060 'International Tables Vol C Tables 4.2.6.8 and 6.1.1.4'

loop_
_geom_angle_atom_site_label_1
_geom_angle_atom_site_label_2
_geom_angle_atom_site_label_3
_geom_angle
_geom_angle_site_symmetry_1
_geom_angle_site_symmetry_3
O1 Cu1 O1 90.4(2) 2_665 .
O1 Cu1 N3 89.88(17) 2_665 7_565
O1 Cu1 N3 164.81(16) . 7_565
O1 Cu1 N3 164.81(16) 2_665 8_765
O1 Cu1 N3 89.88(17) . 8_765
N3 Cu1 N3 93.8(3) 7_565 8_765
O1 Cu1 O2 98.18(15) 2_665 .
O1 Cu1 O2 57.37(13) . .
N3 Cu1 O2 107.58(15) 7_565 .
N3 Cu1 O2 94.74(15) 8_765 .
C1 O1 Cu1 102.0(3) . .
C1 O2 Cu1 79.0(3) . .
H3A O3 H3B 104.9 . .
H4A O4 H4B 105.1 . .
C9 N1 N2 109.4(4) . .
C9 N1 C5 129.2(5) . .
N2 N1 C5 121.2(4) . .
C8 N2 N1 103.5(5) . .
C9 N3 C8 103.0(5) . .
C9 N3 Cu1 127.8(3) . 7_666
C8 N3 Cu1 128.9(4) . 7_666
O2 C1 O1 121.3(5) . .
O2 C1 C2 120.8(5) . .
O1 C1 C2 117.9(4) . .
C3 C2 C7 118.2(5) . .
C3 C2 C1 121.9(5) . .
C7 C2 C1 119.9(4) . .
C2 C3 C4 121.8(5) . .
C2 C3 H3 119.1 . .
C4 C3 H3 119.1 . .
C5 C4 C3 118.1(5) . .
C5 C4 H4 121.0 . .
C3 C4 H4 121.0 . .
C6 C5 C4 121.0(5) . .
C6 C5 N1 120.5(5) . .
C4 C5 N1 118.5(5) . .
C5 C6 C7 119.4(5) . .
C5 C6 H6 120.3 . .
C7 C6 H6 120.3 . .
C2 C7 C6 121.5(5) . .
C2 C7 H7 119.2 . .
C6 C7 H7 119.2 . .
N2 C8 N3 114.2(6) . .
N2 C8 H8 122.9 . .
N3 C8 H8 122.9 . .
N1 C9 N3 110.0(4) . .
N1 C9 H9 125.0 . .
N3 C9 H9 125.0 . .

loop_
_geom_bond_atom_site_label_1
_geom_bond_atom_site_label_2
_geom_bond_distance
_geom_bond_site_symmetry_2
Cu1 O1 1.977(3) 2_665
Cu1 O1 1.977(3) .
Cu1 N3 1.983(4) 7_565
Cu1 N3 1.983(4) 8_765
Cu1 O2 2.497(4) .
O1 C1 1.277(7) .
O2 C1 1.241(6) .
O3 H3A 0.8200 .
O3 H3B 0.8200 .
O4 H4A 0.8212 .
O4 H4B 0.8247 .
N1 C9 1.320(6) .
N1 N2 1.360(7) .
N1 C5 1.417(6) .
N2 C8 1.300(8) .
N3 C9 1.332(6) .
N3 C8 1.352(7) .
N3 Cu1 1.983(4) 7_666
C1 C2 1.479(7) .
C2 C3 1.361(6) .
C2 C7 1.368(7) .
C3 C4 1.406(7) .
C3 H3 0.9300 .
C4 C5 1.368(7) .
C4 H4 0.9300 .
C5 C6 1.365(7) .
C6 C7 1.382(8) .
C6 H6 0.9300 .
C7 H7 0.9300 .
C8 H8 0.9300 .
C9 H9 0.9300 .

loop_
_geom_torsion_atom_site_label_1
_geom_torsion_atom_site_label_2
_geom_torsion_atom_site_label_3
_geom_torsion_atom_site_label_4
_geom_torsion
_geom_torsion_site_symmetry_1
O1 Cu1 O1 C1 96.5(3) 2_665
N3 Cu1 O1 C1 5.6(7) 7_565
N3 Cu1 O1 C1 -98.6(3) 8_765
O2 Cu1 O1 C1 -2.9(3) .
O1 Cu1 O2 C1 -82.2(3) 2_665
O1 Cu1 O2 C1 3.0(3) .
N3 Cu1 O2 C1 -174.6(3) 7_565
N3 Cu1 O2 C1 89.8(3) 8_765
C9 N1 N2 C8 -0.8(9) .
C5 N1 N2 C8 -176.1(6) .
Cu1 O2 C1 O1 -4.6(4) .
Cu1 O2 C1 C2 173.8(4) .
Cu1 O1 C1 O2 5.8(6) .
Cu1 O1 C1 C2 -172.6(3) .
O2 C1 C2 C3 164.8(5) .
O1 C1 C2 C3 -16.7(8) .
O2 C1 C2 C7 -18.1(8) .
O1 C1 C2 C7 160.4(6) .
C7 C2 C3 C4 -1.6(9) .
C1 C2 C3 C4 175.6(5) .
C2 C3 C4 C5 1.2(10) .
C3 C4 C5 C6 -1.3(10) .
C3 C4 C5 N1 -179.6(5) .
C9 N1 C5 C6 165.9(7) .
N2 N1 C5 C6 -19.9(10) .
C9 N1 C5 C4 -15.9(10) .
N2 N1 C5 C4 158.4(7) .
C4 C5 C6 C7 1.8(11) .
N1 C5 C6 C7 -180.0(6) .
C3 C2 C7 C6 2.0(10) .
C1 C2 C7 C6 -175.2(6) .
C5 C6 C7 C2 -2.1(11) .
N1 N2 C8 N3 1.0(10) .
C9 N3 C8 N2 -0.9(9) .
Cu1 N3 C8 N2 173.2(6) 7_666
N2 N1 C9 N3 0.3(8) .
C5 N1 C9 N3 175.1(6) .
C8 N3 C9 N1 0.3(7) .
Cu1 N3 C9 N1 -173.8(4) 7_666
